data_4030466
loop_
_publ_author_name
'Martinand-Lurin, Elodie'
'Gruber, Raymond'
'Retailleau, Pascal'
'Fleurat-Lessard, Paul'
'Dauban, Philippe'

_publ_section_title
;
 Studies on the formal [3 + 2] cycloaddition of aziridines with alkenes
 for the synthesis of 1-azaspiroalkanes.
;
_journal_issue 3
_journal_name_full 'The Journal of organic chemistry'
_journal_page_first 1414
_journal_page_last 1426
_journal_paper_doi 10.1021/jo502333j
_journal_volume 80
_journal_year 2015
_chemical_absolute_configuration ad
_chemical_formula_moiety 'C10 H11 N O3 S'
_chemical_formula_sum 'C10 H11 N O3 S'
_chemical_formula_weight 225.26
_chemical_name_systematic
;
 ?
;
_space_group_crystal_system orthorhombic
_space_group_IT_number 19
_space_group_name_Hall 'P 2ac 2ab'
_space_group_name_H-M_alt 'P 21 21 21'
_symmetry_space_group_name_Hall 'P 2ac 2ab'
_symmetry_space_group_name_H-M 'P 21 21 21'
_atom_sites_solution_hydrogens geom
_atom_sites_solution_primary direct
_atom_sites_solution_secondary difmap
_audit_creation_method SHELXL-2012
_cell_angle_alpha 90
_cell_angle_beta 90
_cell_angle_gamma 90
_cell_formula_units_Z 4
_cell_length_a 6.364(2)
_cell_length_b 12.235(3)
_cell_length_c 13.112(3)
_cell_measurement_reflns_used 1369
_cell_measurement_temperature 293(2)
_cell_measurement_theta_max 27.485
_cell_measurement_theta_min 0.998
_cell_volume 1020.9(5)
_computing_cell_refinement 'DENZO (Otwinowski & Minor, 1997); COLLECT (Nonius B.V., 1999)'
_computing_data_collection 'DENZO (Otwinowski & Minor, 1997); COLLECT (Nonius B.V., 1999)'
_computing_data_reduction 'SCALEPACK (Otwinowski & Minor, 1997)'
_computing_molecular_graphics 'PLATON (Spek, 2003)'
_computing_publication_material 'SHELXL97 (Sheldrick, 2008)'
_computing_structure_refinement 'SHELXL97 (Sheldrick, 2008); CRYSTALBUILDER (Welter, 2006)'
_computing_structure_solution 'SHELXS2012 (Sheldrick, 2008)'
_diffrn_ambient_temperature 293(2)
_diffrn_detector_area_resol_mean 9
_diffrn_measured_fraction_theta_full 0.990
_diffrn_measured_fraction_theta_max 0.993
_diffrn_measurement_device_type 'Nonius kappa-CCD diffractometer'
_diffrn_measurement_method 'phi and omega scans'
_diffrn_radiation_monochromator graphite
_diffrn_radiation_type MoK\a
_diffrn_radiation_wavelength 0.71073
_diffrn_reflns_av_unetI/netI 0.0289
_diffrn_reflns_Laue_measured_fraction_full 0.990
_diffrn_reflns_Laue_measured_fraction_max 0.993
_diffrn_reflns_limit_h_max 8
_diffrn_reflns_limit_h_min -8
_diffrn_reflns_limit_k_max 15
_diffrn_reflns_limit_k_min -15
_diffrn_reflns_limit_l_max 16
_diffrn_reflns_limit_l_min -16
_diffrn_reflns_number 7469
_diffrn_reflns_point_group_measured_fraction_full 0.992
_diffrn_reflns_point_group_measured_fraction_max 0.990
_diffrn_reflns_theta_full 25.242
_diffrn_reflns_theta_max 27.449
_diffrn_reflns_theta_min 3.526
_diffrn_source 'fine-focus sealed tube'
_diffrn_source_type 'Nonius Kappa CCD'
_diffrn_standards_number 0
_exptl_absorpt_coefficient_mu 0.302
_exptl_absorpt_correction_T_max 0.94
_exptl_absorpt_correction_T_min 0.82
_exptl_absorpt_correction_type multi-scan
_exptl_absorpt_process_details 'Scalepack (Otwinowski & Minor, 1997)'
_exptl_crystal_colour colourless
_exptl_crystal_density_diffrn 1.465
_exptl_crystal_description prism
_exptl_crystal_F_000 472
_exptl_crystal_size_max 0.400
_exptl_crystal_size_mid 0.390
_exptl_crystal_size_min 0.200
_refine_diff_density_max 0.149
_refine_diff_density_min -0.216
_refine_diff_density_rms 0.036
_refine_ls_abs_structure_details
;
 Flack x determined using 793 quotients [(I+)-(I-)]/[(I+)+(I-)]
 (Parsons and Flack (2004), Acta Cryst. A60, s61).
;
_refine_ls_abs_structure_Flack -0.01(4)
_refine_ls_extinction_method none
_refine_ls_goodness_of_fit_ref 1.034
_refine_ls_hydrogen_treatment constr
_refine_ls_matrix_type full
_refine_ls_number_parameters 146
_refine_ls_number_reflns 2303
_refine_ls_number_restraints 11
_refine_ls_restrained_S_all 1.032
_refine_ls_R_factor_all 0.0409
_refine_ls_R_factor_gt 0.0329
_refine_ls_shift/su_max 0.000
_refine_ls_shift/su_mean 0.000
_refine_ls_structure_factor_coef Fsqd
_refine_ls_weighting_details
;
 w=1/[\s^2^(Fo^2^)+(0.0354P)^2^+0.2643P]
 where P=(Fo^2^+2Fc^2^)/3
;
_refine_ls_weighting_scheme calc
_refine_ls_wR_factor_gt 0.0755
_refine_ls_wR_factor_ref 0.0804
_reflns_Friedel_coverage 0.700
_reflns_Friedel_fraction_full 0.996
_reflns_Friedel_fraction_max 0.986
_reflns_number_gt 2062
_reflns_number_total 2306
_reflns_threshold_expression 'I > 2\s(I)'
_cod_data_source_file jo502333j_si_002.cif
_cod_data_source_block compound_1j
_cod_depositor_comments 'Adding full bibliography for 4030461--4030470.cif.'
_cod_database_code 4030466
_shelx_space_group_comment
;
The symmetry employed for this shelxl refinement is uniquely defined
by the following loop, which should always be used as a source of
symmetry information in preference to the above space-group names.
They are only intended as comments.
;
_shelx_estimated_absorpt_t_min 0.970
_shelx_estimated_absorpt_t_max 0.970
_shelxl_version_number 2012-9

loop_
_space_group_symop_operation_xyz
'x, y, z'
'-x+1/2, -y, z+1/2'
'x+1/2, -y+1/2, -z'
'-x, y+1/2, -z+1/2'

loop_
_atom_site_label
_atom_site_type_symbol
_atom_site_fract_x
_atom_site_fract_y
_atom_site_fract_z
_atom_site_U_iso_or_equiv
_atom_site_adp_type
_atom_site_occupancy
_atom_site_site_symmetry_order
_atom_site_calc_flag
_atom_site_refinement_flags_posn
_atom_site_refinement_flags_adp
_atom_site_refinement_flags_occupancy
_atom_site_disorder_assembly
_atom_site_disorder_group
S1 S 0.71022(10) -0.21156(5) 0.22678(5) 0.03905(18) Uani 1 1 d . . . . .
O1 O 0.5616(3) -0.29648(15) 0.27867(14) 0.0479(4) Uani 1 1 d . U . . .
O2 O 0.7279(4) -0.12356(15) 0.29634(15) 0.0568(6) Uani 1 1 d . . . . .
O3 O 0.8957(3) -0.2640(2) 0.19162(16) 0.0625(6) Uani 1 1 d . . . . .
N1 N 0.5851(3) -0.17009(18) 0.12527(16) 0.0396(5) Uani 1 1 d . . . . .
C1 C 0.5227(15) -0.3921(5) 0.2109(6) 0.0505(15) Uani 0.77(3) 1 d . U P A 1
H1A H 0.4566 -0.4505 0.2492 0.061 Uiso 0.77(3) 1 calc R U P A 1
H1B H 0.6547 -0.4190 0.1838 0.061 Uiso 0.77(3) 1 calc R U P A 1
C1B C 0.432(7) -0.368(3) 0.221(2) 0.073(8) Uani 0.23(3) 1 d . U P A 2
H1B1 H 0.4970 -0.4395 0.2265 0.088 Uiso 0.23(3) 1 calc R U P A 2
H1B2 H 0.3006 -0.3728 0.2584 0.088 Uiso 0.23(3) 1 calc R U P A 2
C2 C 0.3800(5) -0.3562(2) 0.1242(3) 0.0560(8) Uani 1 1 d . U . . .
H21 H 0.3912 -0.4093 0.0697 0.067 Uiso 0.77(3) 1 calc R U P A 1
H22 H 0.2360 -0.3577 0.1485 0.067 Uiso 0.77(3) 1 calc R U P A 1
H23 H 0.2313 -0.3718 0.1169 0.067 Uiso 0.23(3) 1 calc R U P A 2
H24 H 0.4563 -0.4099 0.0844 0.067 Uiso 0.23(3) 1 calc R U P A 2
C3 C 0.4232(4) -0.2438(2) 0.0802(2) 0.0443(6) Uani 1 1 d . . . . .
H3 H 0.4107 -0.2393 0.0059 0.053 Uiso 1 1 calc R U . . .
C4 C 0.3576(4) -0.1436(2) 0.1355(2) 0.0373(5) Uani 1 1 d . . . . .
H4 H 0.2984 -0.1563 0.2035 0.045 Uiso 1 1 calc R U . . .
C5 C 0.2831(5) -0.0423(2) 0.0842(2) 0.0400(6) Uani 1 1 d . . . . .
C6 C 0.0965(5) 0.0050(2) 0.1158(3) 0.0493(7) Uani 1 1 d . . . . .
H6 H 0.0222 -0.0253 0.1699 0.059 Uiso 1 1 calc R U . . .
C7 C 0.0198(5) 0.0973(2) 0.0672(3) 0.0592(8) Uani 1 1 d . . . . .
H7 H -0.1066 0.1281 0.0882 0.071 Uiso 1 1 calc R U . . .
C8 C 0.1294(6) 0.1435(3) -0.0118(2) 0.0585(8) Uani 1 1 d . . . . .
H8 H 0.0771 0.2052 -0.0445 0.070 Uiso 1 1 calc R U . . .
C9 C 0.3161(6) 0.0985(3) -0.0427(2) 0.0615(9) Uani 1 1 d . . . . .
H9 H 0.3914 0.1304 -0.0957 0.074 Uiso 1 1 calc R U . . .
C10 C 0.3930(5) 0.0057(2) 0.0048(2) 0.0525(7) Uani 1 1 d . . . . .
H10 H 0.5194 -0.0247 -0.0168 0.063 Uiso 1 1 calc R U . . .

loop_
_atom_site_aniso_label
_atom_site_aniso_U_11
_atom_site_aniso_U_22
_atom_site_aniso_U_33
_atom_site_aniso_U_23
_atom_site_aniso_U_13
_atom_site_aniso_U_12
S1 0.0333(3) 0.0420(3) 0.0419(3) 0.0023(3) -0.0033(3) -0.0001(3)
O1 0.0544(11) 0.0464(9) 0.0428(9) 0.0054(10) -0.0002(9) -0.0091(9)
O2 0.0677(14) 0.0478(10) 0.0549(11) -0.0060(9) -0.0146(10) -0.0085(10)
O3 0.0422(11) 0.0802(14) 0.0651(12) 0.0083(12) 0.0042(10) 0.0220(11)
N1 0.0336(11) 0.0469(12) 0.0383(10) 0.0034(9) -0.0015(9) 0.0024(9)
C1 0.054(4) 0.031(2) 0.066(3) -0.0018(19) -0.012(3) 0.002(2)
C1B 0.082(18) 0.058(14) 0.080(11) 0.013(11) -0.014(14) -0.030(13)
C2 0.0565(18) 0.0378(14) 0.074(2) -0.0130(15) -0.0161(17) 0.0045(14)
C3 0.0420(14) 0.0470(14) 0.0438(13) -0.0065(12) -0.0082(11) 0.0079(12)
C4 0.0313(12) 0.0382(12) 0.0424(13) 0.0011(11) -0.0009(10) 0.0024(10)
C5 0.0392(13) 0.0365(12) 0.0444(13) -0.0004(11) -0.0050(12) 0.0010(12)
C6 0.0414(16) 0.0421(14) 0.0644(19) 0.0059(14) 0.0018(14) 0.0010(13)
C7 0.0474(18) 0.0467(15) 0.083(2) 0.0011(16) -0.0095(16) 0.0094(14)
C8 0.071(2) 0.0426(15) 0.0615(19) 0.0057(15) -0.0190(17) 0.0032(16)
C9 0.082(2) 0.0543(17) 0.0486(16) 0.0114(14) 0.0026(17) -0.0008(18)
C10 0.0545(18) 0.0519(16) 0.0511(16) 0.0043(13) 0.0058(14) 0.0059(14)

loop_
_atom_type_symbol
_atom_type_description
_atom_type_scat_dispersion_real
_atom_type_scat_dispersion_imag
_atom_type_scat_source
C C 0.0033 0.0016 'International Tables Vol C Tables 4.2.6.8 and 6.1.1.4'
H H 0.0000 0.0000 'International Tables Vol C Tables 4.2.6.8 and 6.1.1.4'
O O 0.0106 0.0060 'International Tables Vol C Tables 4.2.6.8 and 6.1.1.4'
S S 0.1246 0.1234 'International Tables Vol C Tables 4.2.6.8 and 6.1.1.4'
N N 0.0061 0.0033 'International Tables Vol C Tables 4.2.6.8 and 6.1.1.4'

loop_
_geom_angle_atom_site_label_1
_geom_angle_atom_site_label_2
_geom_angle_atom_site_label_3
_geom_angle
O2 S1 O3 119.12(14)
O2 S1 O1 105.89(12)
O3 S1 O1 110.15(13)
O2 S1 N1 109.14(12)
O3 S1 N1 106.33(12)
O1 S1 N1 105.47(11)
C1B O1 S1 122.1(12)
C1 O1 S1 111.3(4)
C4 N1 C3 59.76(16)
C4 N1 S1 117.92(18)
C3 N1 S1 118.16(17)
O1 C1 C2 108.6(4)
O1 C1 H1A 110.0
C2 C1 H1A 110.0
O1 C1 H1B 110.0
C2 C1 H1B 110.0
H1A C1 H1B 108.4
C2 C1B O1 126.0(18)
C2 C1B H1B1 105.8
O1 C1B H1B1 105.8
C2 C1B H1B2 105.8
O1 C1B H1B2 105.8
H1B1 C1B H1B2 106.2
C1B C2 C3 114.8(12)
C3 C2 C1 116.0(4)
C3 C2 H21 108.3
C1 C2 H21 108.3
C3 C2 H22 108.3
C1 C2 H22 108.3
H21 C2 H22 107.4
C1B C2 H23 108.6
C3 C2 H23 108.6
C1B C2 H24 108.6
C3 C2 H24 108.6
H23 C2 H24 107.5
C4 C3 N1 60.07(16)
C4 C3 C2 120.8(2)
N1 C3 C2 121.5(2)
C4 C3 H3 114.6
N1 C3 H3 114.6
C2 C3 H3 114.6
C3 C4 C5 123.8(2)
C3 C4 N1 60.17(16)
C5 C4 N1 116.8(2)
C3 C4 H4 114.9
C5 C4 H4 114.9
N1 C4 H4 114.9
C6 C5 C10 118.7(3)
C6 C5 C4 119.1(2)
C10 C5 C4 122.2(3)
C5 C6 C7 120.4(3)
C5 C6 H6 119.8
C7 C6 H6 119.8
C8 C7 C6 120.3(3)
C8 C7 H7 119.9
C6 C7 H7 119.9
C7 C8 C9 119.9(3)
C7 C8 H8 120.0
C9 C8 H8 120.0
C8 C9 C10 120.2(3)
C8 C9 H9 119.9
C10 C9 H9 119.9
C9 C10 C5 120.5(3)
C9 C10 H10 119.8
C5 C10 H10 119.8

loop_
_geom_bond_atom_site_label_1
_geom_bond_atom_site_label_2
_geom_bond_distance
S1 O2 1.416(2)
S1 O3 1.420(2)
S1 O1 1.5612(19)
S1 N1 1.632(2)
O1 C1B 1.42(2)
O1 C1 1.489(7)
N1 C4 1.490(3)
N1 C3 1.491(3)
C1 C2 1.519(8)
C1 H1A 0.9700
C1 H1B 0.9700
C1B C2 1.32(3)
C1B H1B1 0.9700
C1B H1B2 0.9700
C2 C3 1.516(4)
C2 H21 0.9700
C2 H22 0.9700
C2 H23 0.9700
C2 H24 0.9700
C3 C4 1.485(4)
C3 H3 0.9800
C4 C5 1.487(3)
C4 H4 0.9800
C5 C6 1.385(4)
C5 C10 1.385(4)
C6 C7 1.385(4)
C6 H6 0.9300
C7 C8 1.371(5)
C7 H7 0.9300
C8 C9 1.371(5)
C8 H8 0.9300
C9 C10 1.385(4)
C9 H9 0.9300
C10 H10 0.9300

loop_
_geom_torsion_atom_site_label_1
_geom_torsion_atom_site_label_2
_geom_torsion_atom_site_label_3
_geom_torsion_atom_site_label_4
_geom_torsion
O2 S1 O1 C1B 151(3)
O3 S1 O1 C1B -79(3)
N1 S1 O1 C1B 35(3)
O2 S1 O1 C1 177.7(3)
O3 S1 O1 C1 -52.3(4)
N1 S1 O1 C1 62.1(4)
O2 S1 N1 C4 -68.9(2)
O3 S1 N1 C4 161.39(19)
O1 S1 N1 C4 44.4(2)
O2 S1 N1 C3 -137.7(2)
O3 S1 N1 C3 92.7(2)
O1 S1 N1 C3 -24.3(2)
C1B O1 C1 C2 48(3)
S1 O1 C1 C2 -72.1(6)
C1 O1 C1B C2 -90(5)
S1 O1 C1B C2 -18(6)
O1 C1B C2 C3 -15(6)
O1 C1B C2 C1 84(5)
O1 C1 C2 C1B -54(2)
O1 C1 C2 C3 39.8(8)
S1 N1 C3 C4 107.6(2)
C4 N1 C3 C2 -109.9(3)
S1 N1 C3 C2 -2.2(3)
C1B C2 C3 C4 -48(3)
C1 C2 C3 C4 -76.3(5)
C1B C2 C3 N1 24(3)
C1 C2 C3 N1 -4.7(6)
N1 C3 C4 C5 103.9(3)
C2 C3 C4 C5 -145.0(3)
C2 C3 C4 N1 111.1(3)
S1 N1 C4 C3 -108.0(2)
C3 N1 C4 C5 -115.4(3)
S1 N1 C4 C5 136.6(2)
C3 C4 C5 C6 129.5(3)
N1 C4 C5 C6 -159.9(2)
C3 C4 C5 C10 -49.7(4)
N1 C4 C5 C10 20.9(4)
C10 C5 C6 C7 1.3(4)
C4 C5 C6 C7 -177.9(3)
C5 C6 C7 C8 -0.8(5)
C6 C7 C8 C9 -0.3(5)
C7 C8 C9 C10 0.9(5)
C8 C9 C10 C5 -0.4(5)
C6 C5 C10 C9 -0.7(4)
C4 C5 C10 C9 178.5(3)
